data_7011985
loop_
_publ_author_name
'Baker, Charles F.'
'Barker, Marten G.'
'Blake, Alexander J.'
'Wilson, Claire'
'Gregory, Duncan H.'

_publ_section_title
;
 New families of mixed alkaline-earth nitridomolybdates and
 nitridotungstates, (Ba,Sr)3[MN4] (M = Mo, W)
;
_journal_issue 21
_journal_name_full 'Journal of the Chemical Society, Dalton Transactions'
_journal_page_first 3961
_journal_page_last 3966
_journal_paper_doi 10.1039/b206427h
_journal_year 2002
_chemical_formula_moiety 'Sr1.62 Ba1.38 W N4'
_chemical_formula_sum 'Ba1.4 N4 Sr1.6 W'
_chemical_formula_weight 571.15
_chemical_name_common 'strontium barium nitridotungstate'
_chemical_name_systematic
;
tri (strontium/barium) nitridotungstate (VI)
;
_space_group_IT_number 61
_symmetry_cell_setting orthorhombic
_symmetry_space_group_name_Hall '-P 2ac 2ab'
_symmetry_space_group_name_H-M 'P b c a'
_atom_sites_solution_primary direct
_atom_sites_solution_secondary difmap
_audit_creation_method SHELXL-97
_cell_angle_alpha 90.00
_cell_angle_beta 90.00
_cell_angle_gamma 90.00
_cell_formula_units_Z 8
_cell_length_a 10.5850(10)
_cell_length_b 9.8730(9)
_cell_length_c 11.8530(11)
_cell_measurement_reflns_used 4964
_cell_measurement_temperature 150(2)
_cell_measurement_theta_max 28.53
_cell_measurement_theta_min 3.30
_cell_volume 1238.7(2)
_computing_cell_refinement 'Bruker SAINT'
_computing_data_collection 'Bruker SMART'
_computing_data_reduction 'Bruker SHELXTL'
_computing_molecular_graphics 'ATOMS 4.1 (Dowty, 1998)'
_computing_publication_material 'SHELXL-97 (Sheldrick, 1997)'
_computing_structure_refinement 'SHELXL-97 (Sheldrick, 1997)'
_computing_structure_solution 'SIR97 (Giacovazzo, 1997)'
_diffrn_ambient_temperature 150(2)
_diffrn_measured_fraction_theta_full 0.937
_diffrn_measured_fraction_theta_max 0.937
_diffrn_measurement_device_type 'Bruker Smart CCD'
_diffrn_measurement_method omega
_diffrn_radiation_monochromator graphite
_diffrn_radiation_source 'normal-focus sealed tube'
_diffrn_radiation_type MoK\a
_diffrn_radiation_wavelength 0.71073
_diffrn_reflns_av_R_equivalents 0.042
_diffrn_reflns_av_sigmaI/netI 0.0202
_diffrn_reflns_limit_h_max 14
_diffrn_reflns_limit_h_min -14
_diffrn_reflns_limit_k_max 13
_diffrn_reflns_limit_k_min -11
_diffrn_reflns_limit_l_max 15
_diffrn_reflns_limit_l_min -14
_diffrn_reflns_number 11202
_diffrn_reflns_theta_full 28.86
_diffrn_reflns_theta_max 28.86
_diffrn_reflns_theta_min 3.30
_diffrn_standards_decay_% 0
_exptl_absorpt_coefficient_mu 40.929
_exptl_absorpt_correction_T_max 0.083
_exptl_absorpt_correction_T_min 0.036
_exptl_absorpt_correction_type multi-scan
_exptl_absorpt_process_details SADABS
_exptl_crystal_colour red
_exptl_crystal_density_diffrn 6.125
_exptl_crystal_density_meas ?
_exptl_crystal_density_method .
_exptl_crystal_description block
_exptl_crystal_F_000 1926.1
_exptl_crystal_size_max 0.18
_exptl_crystal_size_mid 0.12
_exptl_crystal_size_min 0.10
_refine_diff_density_max 1.320
_refine_diff_density_min -2.513
_refine_diff_density_rms 0.385
_refine_ls_extinction_method none
_refine_ls_goodness_of_fit_ref 1.145
_refine_ls_matrix_type full
_refine_ls_number_parameters 74
_refine_ls_number_reflns 1527
_refine_ls_number_restraints 0
_refine_ls_restrained_S_all 1.145
_refine_ls_R_factor_all 0.0305
_refine_ls_R_factor_gt 0.0255
_refine_ls_shift/su_max 0.010
_refine_ls_shift/su_mean 0.002
_refine_ls_structure_factor_coef Fsqd
_refine_ls_weighting_details 'calc w=1/[\s^2^(Fo^2^)+(0.0414P)^2^+3.5013P] where P=(Fo^2^+2Fc^2^)/3'
_refine_ls_weighting_scheme calc
_refine_ls_wR_factor_gt 0.0700
_refine_ls_wR_factor_ref 0.0717
_reflns_number_gt 1369
_reflns_number_total 1775
_reflns_threshold_expression >2sigma(I)
_cod_data_source_file b206427h.txt
_cod_data_source_block srbawn4
_cod_original_sg_symbol_H-M Pbca
_cod_original_formula_sum 'Ba1.40 N4 Sr1.60 W'
_cod_database_code 7011985

loop_
_symmetry_equiv_pos_as_xyz
'x, y, z'
'-x+1/2, -y, z+1/2'
'x+1/2, -y+1/2, -z'
'-x, y+1/2, -z+1/2'
'-x, -y, -z'
'x-1/2, y, -z-1/2'
'-x-1/2, y-1/2, z'
'x, -y-1/2, z-1/2'

loop_
_atom_site_label
_atom_site_type_symbol
_atom_site_fract_x
_atom_site_fract_y
_atom_site_fract_z
_atom_site_U_iso_or_equiv
_atom_site_adp_type
_atom_site_occupancy
_atom_site_symmetry_multiplicity
_atom_site_calc_flag
_atom_site_refinement_flags
_atom_site_disorder_assembly
_atom_site_disorder_group
W1 W -0.09819(3) -0.30148(3) 0.38646(2) 0.00581(11) Uani 1 1 d . . .
Ba1 Ba -0.27173(4) -0.18755(5) 0.61709(4) 0.00915(13) Uani 1 1 d . . .
Ba2 Ba 0.02979(5) -0.37145(6) 0.64508(5) 0.0083(2) Uani 0.378(8) 1 d P . .
Sr2 Sr 0.02979(5) -0.37145(6) 0.64508(5) 0.0083(2) Uani 0.622(8) 1 d P . .
Sr3 Sr -0.12455(6) 0.03176(7) 0.39632(6) 0.00702(17) Uani 1 1 d . . .
N1 N -0.1571(6) -0.4328(7) 0.4880(5) 0.0082(12) Uani 1 1 d . . .
N2 N 0.0060(6) -0.1827(7) 0.4680(6) 0.0108(13) Uani 1 1 d . . .
N3 N -0.0004(6) -0.3835(7) 0.2727(6) 0.0122(14) Uani 1 1 d . . .
N4 N -0.2314(6) -0.2037(7) 0.3255(5) 0.0107(14) Uani 1 1 d . . .

loop_
_atom_site_aniso_label
_atom_site_aniso_U_11
_atom_site_aniso_U_22
_atom_site_aniso_U_33
_atom_site_aniso_U_23
_atom_site_aniso_U_13
_atom_site_aniso_U_12
W1 0.00704(17) 0.00448(18) 0.00592(18) -0.00142(11) 0.00000(10) -0.00022(10)
Ba1 0.0098(2) 0.0101(3) 0.0076(2) -0.00054(17) 0.00059(15) 0.00117(15)
Ba2 0.0112(3) 0.0038(3) 0.0098(4) 0.0007(2) -0.0015(2) -0.00060(19)
Sr2 0.0112(3) 0.0038(3) 0.0098(4) 0.0007(2) -0.0015(2) -0.00060(19)
Sr3 0.0090(3) 0.0051(4) 0.0069(3) -0.0001(3) 0.0001(2) -0.0005(2)
N1 0.009(3) 0.007(3) 0.008(3) 0.002(3) 0.001(2) -0.002(2)
N2 0.016(3) 0.005(3) 0.012(3) 0.000(3) -0.003(3) 0.002(2)
N3 0.014(3) 0.009(3) 0.013(3) -0.003(3) 0.001(3) 0.000(3)
N4 0.010(3) 0.014(4) 0.007(3) -0.005(3) -0.003(2) 0.003(2)

loop_
_atom_type_symbol
_atom_type_description
_atom_type_scat_dispersion_real
_atom_type_scat_dispersion_imag
_atom_type_scat_source
N N 0.0061 0.0033 'International Tables Vol C Tables 4.2.6.8 and 6.1.1.4'
Sr Sr -1.5307 3.2498 'International Tables Vol C Tables 4.2.6.8 and 6.1.1.4'
Ba Ba -0.3244 2.2819 'International Tables Vol C Tables 4.2.6.8 and 6.1.1.4'
W W -0.8490 6.8722 'International Tables Vol C Tables 4.2.6.8 and 6.1.1.4'

loop_
_geom_angle_atom_site_label_1
_geom_angle_atom_site_label_2
_geom_angle_atom_site_label_3
_geom_angle
_geom_angle_site_symmetry_1
_geom_angle_site_symmetry_3
_geom_angle_publ_flag
N4 W1 N1 110.9(3) . . ?
N4 W1 N2 108.8(3) . . ?
N1 W1 N2 107.3(3) . . ?
N4 W1 N3 111.2(3) . . ?
N1 W1 N3 110.2(3) . . ?
N2 W1 N3 108.3(3) . . ?
N4 W1 Sr3 55.4(2) . . ?
N1 W1 Sr3 129.6(2) . . ?
N2 W1 Sr3 53.8(2) . . ?
N3 W1 Sr3 120.0(2) . . ?
N4 W1 Sr2 128.8(2) . 5_546 ?
N1 W1 Sr2 58.3(2) . 5_546 ?
N2 W1 Sr2 122.4(2) . 5_546 ?
N3 W1 Sr2 51.9(2) . 5_546 ?
Sr3 W1 Sr2 171.065(19) . 5_546 ?
N4 W1 Ba2 128.8(2) . 5_546 ?
N1 W1 Ba2 58.3(2) . 5_546 ?
N2 W1 Ba2 122.4(2) . 5_546 ?
N3 W1 Ba2 51.9(2) . 5_546 ?
Sr3 W1 Ba2 171.065(19) . 5_546 ?
Sr2 W1 Ba2 0.00(3) 5_546 5_546 ?
N4 W1 Sr3 66.8(2) . 7 ?
N1 W1 Sr3 49.46(19) . 7 ?
N2 W1 Sr3 143.1(2) . 7 ?
N3 W1 Sr3 107.1(2) . 7 ?
Sr3 W1 Sr3 114.336(15) . 7 ?
Sr2 W1 Sr3 73.697(17) 5_546 7 ?
Ba2 W1 Sr3 73.697(17) 5_546 7 ?
N4 W1 Ba2 139.0(2) . . ?
N1 W1 Ba2 54.35(19) . . ?
N2 W1 Ba2 55.4(2) . . ?
N3 W1 Ba2 109.7(2) . . ?
Sr3 W1 Ba2 101.697(17) . . ?
Sr2 W1 Ba2 79.557(17) 5_546 . ?
Ba2 W1 Ba2 79.557(17) 5_546 . ?
Sr3 W1 Ba2 102.429(18) 7 . ?
N4 W1 Ba1 140.4(2) . 3_546 ?
N1 W1 Ba1 108.57(19) . 3_546 ?
N2 W1 Ba1 55.9(2) . 3_546 ?
N3 W1 Ba1 55.1(2) . 3_546 ?
Sr3 W1 Ba1 96.662(16) . 3_546 ?
Sr2 W1 Ba1 75.580(14) 5_546 3_546 ?
Ba2 W1 Ba1 75.580(14) 5_546 3_546 ?
Sr3 W1 Ba1 148.895(18) 7 3_546 ?
Ba2 W1 Ba1 66.978(13) . 3_546 ?
N4 W1 Ba1 74.7(2) . . ?
N1 W1 Ba1 62.9(2) . . ?
N2 W1 Ba1 72.8(2) . . ?
N3 W1 Ba1 172.6(2) . . ?
Sr3 W1 Ba1 66.784(15) . . ?
Sr2 W1 Ba1 121.083(16) 5_546 . ?
Ba2 W1 Ba1 121.083(16) 5_546 . ?
Sr3 W1 Ba1 70.775(16) 7 . ?
Ba2 W1 Ba1 64.565(14) . . ?
Ba1 W1 Ba1 123.173(11) 3_546 . ?
N4 Ba1 N3 79.3(2) 8_556 3_446 ?
N4 Ba1 N2 105.8(2) 8_556 3_446 ?
N3 Ba1 N2 64.6(2) 3_446 3_446 ?
N4 Ba1 N1 145.16(19) 8_556 7_565 ?
N3 Ba1 N1 79.38(18) 3_446 7_565 ?
N2 Ba1 N1 89.39(18) 3_446 7_565 ?
N4 Ba1 N1 94.46(18) 8_556 . ?
N3 Ba1 N1 138.70(18) 3_446 . ?
N2 Ba1 N1 78.40(18) 3_446 . ?
N1 Ba1 N1 119.6(2) 7_565 . ?
N4 Ba1 W1 98.93(14) 8_556 3_446 ?
N3 Ba1 W1 32.97(14) 3_446 3_446 ?
N2 Ba1 W1 32.88(14) 3_446 3_446 ?
N1 Ba1 W1 76.82(11) 7_565 3_446 ?
N1 Ba1 W1 111.07(11) . 3_446 ?
N4 Ba1 W1 120.10(14) 8_556 . ?
N3 Ba1 W1 153.05(14) 3_446 . ?
N2 Ba1 W1 90.72(14) 3_446 . ?
N1 Ba1 W1 90.17(12) 7_565 . ?
N1 Ba1 W1 32.46(11) . . ?
W1 Ba1 W1 120.518(14) 3_446 . ?
N4 Ba1 W1 29.03(14) 8_556 8_556 ?
N3 Ba1 W1 91.93(14) 3_446 8_556 ?
N2 Ba1 W1 134.56(14) 3_446 8_556 ?
N1 Ba1 W1 125.74(12) 7_565 8_556 ?
N1 Ba1 W1 102.05(11) . 8_556 ?
W1 Ba1 W1 120.518(13) 3_446 8_556 ?
W1 Ba1 W1 114.077(15) . 8_556 ?
N4 Ba1 Ba2 65.73(14) 8_556 . ?
N3 Ba1 Ba2 144.93(14) 3_446 . ?
N2 Ba1 Ba2 121.52(14) 3_446 . ?
N1 Ba1 Ba2 131.88(12) 7_565 . ?
N1 Ba1 Ba2 47.41(11) . . ?
W1 Ba1 Ba2 148.304(18) 3_446 . ?
W1 Ba1 Ba2 56.950(13) . . ?
W1 Ba1 Ba2 58.403(13) 8_556 . ?
N4 Ba1 Sr3 142.86(14) 8_556 . ?
N3 Ba1 Sr3 122.32(14) 3_446 . ?
N2 Ba1 Sr3 110.82(14) 3_446 . ?
N1 Ba1 Sr3 43.21(11) 7_565 . ?
N1 Ba1 Sr3 86.79(11) . . ?
W1 Ba1 Sr3 115.234(17) 3_446 . ?
W1 Ba1 Sr3 54.350(15) . . ?
W1 Ba1 Sr3 114.580(17) 8_556 . ?
Ba2 Ba1 Sr3 89.282(18) . . ?
N4 Ba1 Ba2 152.69(14) 8_556 3_446 ?
N3 Ba1 Ba2 82.35(14) 3_446 3_446 ?
N2 Ba1 Ba2 47.58(14) 3_446 3_446 ?
N1 Ba1 Ba2 47.44(12) 7_565 3_446 ?
N1 Ba1 Ba2 86.14(11) . 3_446 ?
W1 Ba1 Ba2 56.061(12) 3_446 3_446 ?
W1 Ba1 Ba2 72.464(14) . 3_446 ?
W1 Ba1 Ba2 171.750(17) 8_556 3_446 ?
Ba2 Ba1 Ba2 128.928(15) . 3_446 ?
Sr3 Ba1 Ba2 64.441(16) . 3_446 ?
N4 Ba1 Sr2 152.69(14) 8_556 3_446 ?
N3 Ba1 Sr2 82.35(14) 3_446 3_446 ?
N2 Ba1 Sr2 47.58(14) 3_446 3_446 ?
N1 Ba1 Sr2 47.44(12) 7_565 3_446 ?
N1 Ba1 Sr2 86.14(11) . 3_446 ?
W1 Ba1 Sr2 56.061(12) 3_446 3_446 ?
W1 Ba1 Sr2 72.464(14) . 3_446 ?
W1 Ba1 Sr2 171.750(17) 8_556 3_446 ?
Ba2 Ba1 Sr2 128.928(15) . 3_446 ?
Sr3 Ba1 Sr2 64.441(16) . 3_446 ?
Ba2 Ba1 Sr2 0.000(18) 3_446 3_446 ?
N4 Ba1 Sr3 54.37(15) 8_556 2_455 ?
N3 Ba1 Sr3 41.84(14) 3_446 2_455 ?
N2 Ba1 Sr3 104.46(14) 3_446 2_455 ?
N1 Ba1 Sr3 91.82(12) 7_565 2_455 ?
N1 Ba1 Sr3 148.61(11) . 2_455 ?
W1 Ba1 Sr3 74.650(14) 3_446 2_455 ?
W1 Ba1 Sr3 164.709(18) . 2_455 ?
W1 Ba1 Sr3 53.349(14) 8_556 2_455 ?
Ba2 Ba1 Sr3 111.715(19) . 2_455 ?
Sr3 Ba1 Sr3 119.630(15) . 2_455 ?
Ba2 Ba1 Sr3 119.310(19) 3_446 2_455 ?
Sr2 Ba1 Sr3 119.310(19) 3_446 2_455 ?
N4 Ba1 Ba2 42.03(14) 8_556 6_557 ?
N3 Ba1 Ba2 48.14(14) 3_446 6_557 ?
N2 Ba1 Ba2 66.99(14) 3_446 6_557 ?
N1 Ba1 Ba2 127.36(12) 7_565 6_557 ?
N1 Ba1 Ba2 101.55(11) . 6_557 ?
W1 Ba1 Ba2 57.563(12) 3_446 6_557 ?
W1 Ba1 Ba2 133.752(17) . 6_557 ?
W1 Ba1 Ba2 68.527(14) 8_556 6_557 ?
Ba2 Ba1 Ba2 99.763(16) . 6_557 ?
Sr3 Ba1 Ba2 170.453(19) . 6_557 ?
Ba2 Ba1 Ba2 111.084(19) 3_446 6_557 ?
Sr2 Ba1 Ba2 111.084(19) 3_446 6_557 ?
Sr3 Ba1 Ba2 54.094(16) 2_455 6_557 ?
N4 Ba1 Sr2 42.03(14) 8_556 6_557 ?
N3 Ba1 Sr2 48.14(14) 3_446 6_557 ?
N2 Ba1 Sr2 66.99(14) 3_446 6_557 ?
N1 Ba1 Sr2 127.36(12) 7_565 6_557 ?
N1 Ba1 Sr2 101.55(11) . 6_557 ?
W1 Ba1 Sr2 57.563(12) 3_446 6_557 ?
W1 Ba1 Sr2 133.752(17) . 6_557 ?
W1 Ba1 Sr2 68.527(14) 8_556 6_557 ?
Ba2 Ba1 Sr2 99.763(16) . 6_557 ?
Sr3 Ba1 Sr2 170.453(19) . 6_557 ?
Ba2 Ba1 Sr2 111.084(19) 3_446 6_557 ?
Sr2 Ba1 Sr2 111.084(19) 3_446 6_557 ?
Sr3 Ba1 Sr2 54.094(16) 2_455 6_557 ?
Ba2 Ba1 Sr2 0.00(2) 6_557 6_557 ?
N4 Ba1 Sr3 111.46(14) 8_556 7 ?
N3 Ba1 Sr3 103.89(14) 3_446 7 ?
N2 Ba1 Sr3 39.41(14) 3_446 7 ?
N1 Ba1 Sr3 100.23(12) 7_565 7 ?
N1 Ba1 Sr3 40.50(11) . 7 ?
W1 Ba1 Sr3 72.148(14) 3_446 7 ?
W1 Ba1 Sr3 53.279(13) . 7 ?
W1 Ba1 Sr3 133.554(18) 8_556 7 ?
Ba2 Ba1 Sr3 87.416(17) . 7 ?
Sr3 Ba1 Sr3 93.34(2) . 7 ?
Ba2 Ba1 Sr3 54.122(15) 3_446 7 ?
Sr2 Ba1 Sr3 54.122(15) 3_446 7 ?
Sr3 Ba1 Sr3 140.82(2) 2_455 7 ?
Ba2 Ba1 Sr3 90.140(18) 6_557 7 ?
Sr2 Ba1 Sr3 90.140(18) 6_557 7 ?
N4 Ba1 Sr2 109.02(15) 8_556 7_565 ?
N3 Ba1 Sr2 38.57(14) 3_446 7_565 ?
N2 Ba1 Sr2 79.87(14) 3_446 7_565 ?
N1 Ba1 Sr2 41.97(12) 7_565 7_565 ?
N1 Ba1 Sr2 151.55(11) . 7_565 ?
W1 Ba1 Sr2 50.826(12) 3_446 7_565 ?
W1 Ba1 Sr2 130.659(16) . 7_565 ?
W1 Ba1 Sr2 106.273(15) 8_556 7_565 ?
Ba2 Ba1 Sr2 158.519(19) . 7_565 ?
Sr3 Ba1 Sr2 83.967(17) . 7_565 ?
Ba2 Ba1 Sr2 65.595(17) 3_446 7_565 ?
Sr2 Ba1 Sr2 65.595(17) 3_446 7_565 ?
Sr3 Ba1 Sr2 55.869(15) 2_455 7_565 ?
Ba2 Ba1 Sr2 86.490(12) 6_557 7_565 ?
Sr2 Ba1 Sr2 86.490(12) 6_557 7_565 ?
Sr3 Ba1 Sr2 113.262(17) 7 7_565 ?
N4 Ba1 Ba2 109.02(15) 8_556 7_565 ?
N3 Ba1 Ba2 38.57(14) 3_446 7_565 ?
N2 Ba1 Ba2 79.87(14) 3_446 7_565 ?
N1 Ba1 Ba2 41.97(12) 7_565 7_565 ?
N1 Ba1 Ba2 151.55(11) . 7_565 ?
W1 Ba1 Ba2 50.826(12) 3_446 7_565 ?
W1 Ba1 Ba2 130.659(16) . 7_565 ?
W1 Ba1 Ba2 106.273(15) 8_556 7_565 ?
Ba2 Ba1 Ba2 158.519(19) . 7_565 ?
Sr3 Ba1 Ba2 83.967(17) . 7_565 ?
Ba2 Ba1 Ba2 65.595(17) 3_446 7_565 ?
Sr2 Ba1 Ba2 65.595(17) 3_446 7_565 ?
Sr3 Ba1 Ba2 55.869(15) 2_455 7_565 ?
Ba2 Ba1 Ba2 86.490(12) 6_557 7_565 ?
Sr2 Ba1 Ba2 86.490(12) 6_557 7_565 ?
Sr3 Ba1 Ba2 113.262(17) 7 7_565 ?
Sr2 Ba1 Ba2 0.00(2) 7_565 7_565 ?
N4 Ba1 Sr3 91.19(14) 8_556 5_556 ?
N3 Ba1 Sr3 137.01(14) 3_446 5_556 ?
N2 Ba1 Sr3 155.88(14) 3_446 5_556 ?
N1 Ba1 Sr3 85.98(12) 7_565 5_556 ?
N1 Ba1 Sr3 83.36(11) . 5_556 ?
W1 Ba1 Sr3 161.458(17) 3_446 5_556 ?
W1 Ba1 Sr3 65.673(13) . 5_556 ?
W1 Ba1 Sr3 64.737(12) 8_556 5_556 ?
Ba2 Ba1 Sr3 50.238(15) . 5_556 ?
Sr3 Ba1 Sr3 52.015(18) . 5_556 ?
Ba2 Ba1 Sr3 115.938(17) 3_446 5_556 ?
Sr2 Ba1 Sr3 115.938(17) 3_446 5_556 ?
Sr3 Ba1 Sr3 99.342(17) 2_455 5_556 ?
Ba2 Ba1 Sr3 132.953(17) 6_557 5_556 ?
Sr2 Ba1 Sr3 132.953(17) 6_557 5_556 ?
Sr3 Ba1 Sr3 118.466(16) 7 5_556 ?
Sr2 Ba1 Sr3 111.146(17) 7_565 5_556 ?
Ba2 Ba1 Sr3 111.146(17) 7_565 5_556 ?
N3 Ba2 N4 108.7(2) 5_546 3_546 ?
N3 Ba2 N1 87.9(2) 5_546 . ?
N4 Ba2 N1 145.57(19) 3_546 . ?
N3 Ba2 N2 151.0(2) 5_546 . ?
N4 Ba2 N2 89.9(2) 3_546 . ?
N1 Ba2 N2 65.31(19) . . ?
N3 Ba2 N1 68.59(19) 5_546 5_546 ?
N4 Ba2 N1 79.12(19) 3_546 5_546 ?
N1 Ba2 N1 79.47(19) . 5_546 ?
N2 Ba2 N1 94.51(19) . 5_546 ?
N3 Ba2 N3 125.59(4) 5_546 8_556 ?
N4 Ba2 N3 78.33(19) 3_546 8_556 ?
N1 Ba2 N3 116.81(19) . 8_556 ?
N2 Ba2 N3 79.0(2) . 8_556 ?
N1 Ba2 N3 156.51(18) 5_546 8_556 ?
N3 Ba2 W1 34.34(15) 5_546 5_546 ?
N4 Ba2 W1 94.51(15) 3_546 5_546 ?
N1 Ba2 W1 82.44(14) . 5_546 ?
N2 Ba2 W1 125.23(14) . 5_546 ?
N1 Ba2 W1 34.25(12) 5_546 5_546 ?
N3 Ba2 W1 155.12(14) 8_556 5_546 ?
N3 Ba2 W1 118.13(15) 5_546 . ?
N4 Ba2 W1 115.97(15) 3_546 . ?
N1 Ba2 W1 33.22(13) . . ?
N2 Ba2 W1 33.27(14) . . ?
N1 Ba2 W1 80.05(13) 5_546 . ?
N3 Ba2 W1 104.12(13) 8_556 . ?
W1 Ba2 W1 100.443(17) 5_546 . ?
N3 Ba2 Sr3 163.53(15) 5_546 5_556 ?
N4 Ba2 Sr3 58.90(15) 3_546 5_556 ?
N1 Ba2 Sr3 108.38(13) . 5_556 ?
N2 Ba2 Sr3 45.14(14) . 5_556 ?
N1 Ba2 Sr3 115.75(13) 5_546 5_556 ?
N3 Ba2 Sr3 45.04(13) 8_556 5_556 ?
W1 Ba2 Sr3 147.42(2) 5_546 5_556 ?
W1 Ba2 Sr3 78.254(18) . 5_556 ?
N3 Ba2 W1 95.60(15) 5_546 8_556 ?
N4 Ba2 W1 96.96(14) 3_546 8_556 ?
N1 Ba2 W1 111.57(13) . 8_556 ?
N2 Ba2 W1 104.18(14) . 8_556 ?
N1 Ba2 W1 160.94(13) 5_546 8_556 ?
N3 Ba2 W1 31.50(13) 8_556 8_556 ?
W1 Ba2 W1 129.156(19) 5_546 8_556 ?
W1 Ba2 W1 117.885(18) . 8_556 ?
Sr3 Ba2 W1 76.522(17) 5_556 8_556 ?
N3 Ba2 Ba1 112.62(15) 5_546 . ?
N4 Ba2 Ba1 134.25(15) 3_546 . ?
N1 Ba2 Ba1 55.37(13) . . ?
N2 Ba2 Ba1 61.97(14) . . ?
N1 Ba2 Ba1 134.19(13) 5_546 . ?
N3 Ba2 Ba1 62.14(13) 8_556 . ?
W1 Ba2 Ba1 130.965(19) 5_546 . ?
W1 Ba2 Ba1 58.485(13) . . ?
Sr3 Ba2 Ba1 76.462(18) 5_556 . ?
W1 Ba2 Ba1 60.775(13) 8_556 . ?
N3 Ba2 Sr3 42.66(15) 5_546 8_556 ?
N4 Ba2 Sr3 115.35(15) 3_546 8_556 ?
N1 Ba2 Sr3 97.45(12) . 8_556 ?
N2 Ba2 Sr3 146.33(14) . 8_556 ?
N1 Ba2 Sr3 111.19(13) 5_546 8_556 ?
N3 Ba2 Sr3 84.59(13) 8_556 8_556 ?
W1 Ba2 Sr3 76.964(17) 5_546 8_556 ?
W1 Ba2 Sr3 128.65(2) . 8_556 ?
Sr3 Ba2 Sr3 129.40(2) 5_556 8_556 ?
W1 Ba2 Sr3 53.425(16) 8_556 8_556 ?
Ba1 Ba2 Sr3 84.383(18) . 8_556 ?
N3 Ba2 Ba1 120.70(15) 5_546 3_546 ?
N4 Ba2 Ba1 62.50(14) 3_546 3_546 ?
N1 Ba2 Ba1 83.07(12) . 3_546 ?
N2 Ba2 Ba1 48.56(14) . 3_546 ?
N1 Ba2 Ba1 52.12(12) 5_546 3_546 ?
N3 Ba2 Ba1 110.39(13) 8_556 3_546 ?
W1 Ba2 Ba1 86.363(16) 5_546 3_546 ?
W1 Ba2 Ba1 56.960(14) . 3_546 ?
Sr3 Ba2 Ba1 65.399(17) 5_556 3_546 ?
W1 Ba2 Ba1 141.890(19) 8_556 3_546 ?
Ba1 Ba2 Ba1 109.263(16) . 3_546 ?
Sr3 Ba2 Ba1 163.07(2) 8_556 3_546 ?
N3 Ba2 Ba1 102.78(15) 5_546 6_657 ?
N4 Ba2 Ba1 43.38(14) 3_546 6_657 ?
N1 Ba2 Ba1 162.51(14) . 6_657 ?
N2 Ba2 Ba1 105.95(14) . 6_657 ?
N1 Ba2 Ba1 117.18(12) 5_546 6_657 ?
N3 Ba2 Ba1 45.71(13) 8_556 6_657 ?
W1 Ba2 Ba1 114.168(18) 5_546 6_657 ?
W1 Ba2 Ba1 139.094(19) . 6_657 ?
Sr3 Ba2 Ba1 60.849(16) 5_556 6_657 ?
W1 Ba2 Ba1 54.229(13) 8_556 6_657 ?
Ba1 Ba2 Ba1 107.324(18) . 6_657 ?
Sr3 Ba2 Ba1 81.901(18) 8_556 6_657 ?
Ba1 Ba2 Ba1 102.646(17) 3_546 6_657 ?
N3 Ba2 Sr3 77.89(15) 5_546 3_546 ?
N4 Ba2 Sr3 42.23(14) 3_546 3_546 ?
N1 Ba2 Sr3 118.69(13) . 3_546 ?
N2 Ba2 Sr3 104.53(14) . 3_546 ?
N1 Ba2 Sr3 39.69(12) 5_546 3_546 ?
N3 Ba2 Sr3 119.80(13) 8_556 3_546 ?
W1 Ba2 Sr3 53.570(14) 5_546 3_546 ?
W1 Ba2 Sr3 109.312(19) . 3_546 ?
Sr3 Ba2 Sr3 95.648(17) 5_556 3_546 ?
W1 Ba2 Sr3 128.85(2) 8_556 3_546 ?
Ba1 Ba2 Sr3 166.32(2) . 3_546 ?
Sr3 Ba2 Sr3 109.13(2) 8_556 3_546 ?
Ba1 Ba2 Sr3 57.063(15) 3_546 3_546 ?
Ba1 Ba2 Sr3 77.536(17) 6_657 3_546 ?
N3 Ba2 Ba1 42.36(15) 5_546 7 ?
N4 Ba2 Ba1 147.60(15) 3_546 7 ?
N1 Ba2 Ba1 46.90(13) . 7 ?
N2 Ba2 Ba1 112.20(14) . 7 ?
N1 Ba2 Ba1 75.90(12) 5_546 7 ?
N3 Ba2 Ba1 127.51(13) 8_556 7 ?
W1 Ba2 Ba1 53.594(12) 5_546 7 ?
W1 Ba2 Ba1 79.636(14) . 7 ?
Sr3 Ba2 Ba1 152.49(2) 5_556 7 ?
W1 Ba2 Ba1 99.917(16) 8_556 7 ?
Ba1 Ba2 Ba1 78.106(13) . 7 ?
Sr3 Ba2 Ba1 57.339(15) 8_556 7 ?
Ba1 Ba2 Ba1 114.405(17) 3_546 7 ?
Ba1 Ba2 Ba1 138.552(17) 6_657 7 ?
Sr3 Ba2 Ba1 107.021(19) 3_546 7 ?
N3 Ba2 Sr2 74.75(15) 5_546 5_546 ?
N4 Ba2 Sr2 114.04(14) 3_546 5_546 ?
N1 Ba2 Sr2 40.18(13) . 5_546 ?
N2 Ba2 Sr2 77.44(14) . 5_546 ?
N1 Ba2 Sr2 39.29(12) 5_546 5_546 ?
N3 Ba2 Sr2 153.18(14) 8_556 5_546 ?
W1 Ba2 Sr2 51.153(13) 5_546 5_546 ?
W1 Ba2 Sr2 49.290(14) . 5_546 ?
Sr3 Ba2 Sr2 119.23(3) 5_556 5_546 ?
W1 Ba2 Sr2 148.99(2) 8_556 5_546 ?
Ba1 Ba2 Sr2 95.24(2) . 5_546 ?
Sr3 Ba2 Sr2 108.71(2) 8_556 5_546 ?
Ba1 Ba2 Sr2 61.271(17) 3_546 5_546 ?
Ba1 Ba2 Sr2 156.08(2) 6_657 5_546 ?
Sr3 Ba2 Sr2 78.708(19) 3_546 5_546 ?
Ba1 Ba2 Sr2 53.135(14) 7 5_546 ?
N3 Ba2 Ba2 74.75(15) 5_546 5_546 ?
N4 Ba2 Ba2 114.04(14) 3_546 5_546 ?
N1 Ba2 Ba2 40.18(13) . 5_546 ?
N2 Ba2 Ba2 77.44(14) . 5_546 ?
N1 Ba2 Ba2 39.29(12) 5_546 5_546 ?
N3 Ba2 Ba2 153.18(14) 8_556 5_546 ?
W1 Ba2 Ba2 51.153(13) 5_546 5_546 ?
W1 Ba2 Ba2 49.290(14) . 5_546 ?
Sr3 Ba2 Ba2 119.23(3) 5_556 5_546 ?
W1 Ba2 Ba2 148.99(2) 8_556 5_546 ?
Ba1 Ba2 Ba2 95.24(2) . 5_546 ?
Sr3 Ba2 Ba2 108.71(2) 8_556 5_546 ?
Ba1 Ba2 Ba2 61.271(17) 3_546 5_546 ?
Ba1 Ba2 Ba2 156.08(2) 6_657 5_546 ?
Sr3 Ba2 Ba2 78.708(19) 3_546 5_546 ?
Ba1 Ba2 Ba2 53.135(14) 7 5_546 ?
Sr2 Ba2 Ba2 0.000(12) 5_546 5_546 ?
N2 Sr3 N3 92.8(2) 5_556 4 ?
N2 Sr3 N1 95.5(2) 5_556 7_565 ?
N3 Sr3 N1 138.9(2) 4 7_565 ?
N2 Sr3 N2 90.5(2) 5_556 . ?
N3 Sr3 N2 104.0(2) 4 . ?
N1 Sr3 N2 116.0(2) 7_565 . ?
N2 Sr3 N4 155.2(2) 5_556 . ?
N3 Sr3 N4 104.7(2) 4 . ?
N1 Sr3 N4 82.7(2) 7_565 . ?
N2 Sr3 N4 68.6(2) . . ?
N2 Sr3 N4 85.47(19) 5_556 7_565 ?
N3 Sr3 N4 76.59(19) 4 7_565 ?
N1 Sr3 N4 64.18(18) 7_565 7_565 ?
N2 Sr3 N4 175.92(19) . 7_565 ?
N4 Sr3 N4 115.26(12) . 7_565 ?
N2 Sr3 W1 124.61(15) 5_556 . ?
N3 Sr3 W1 104.83(15) 4 . ?
N1 Sr3 W1 103.05(15) 7_565 . ?
N2 Sr3 W1 34.61(15) . . ?
N4 Sr3 W1 34.16(14) . . ?
N4 Sr3 W1 149.33(12) 7_565 . ?
N2 Sr3 W1 99.59(15) 5_556 7_565 ?
N3 Sr3 W1 105.38(15) 4 7_565 ?
N1 Sr3 W1 33.58(14) 7_565 7_565 ?
N2 Sr3 W1 148.30(15) . 7_565 ?
N4 Sr3 W1 92.57(14) . 7_565 ?
N4 Sr3 W1 32.90(12) 7_565 7_565 ?
W1 Sr3 W1 124.01(2) . 7_565 ?
N2 Sr3 Sr2 52.26(15) 5_556 5_556 ?
N3 Sr3 Sr2 55.29(16) 4 5_556 ?
N1 Sr3 Sr2 100.61(15) 7_565 5_556 ?
N2 Sr3 Sr2 130.57(15) . 5_556 ?
N4 Sr3 Sr2 152.45(14) . 5_556 ?
N4 Sr3 Sr2 46.47(12) 7_565 5_556 ?
W1 Sr3 Sr2 156.34(2) . 5_556 ?
W1 Sr3 Sr2 77.208(19) 7_565 5_556 ?
N2 Sr3 Ba2 52.26(15) 5_556 5_556 ?
N3 Sr3 Ba2 55.29(16) 4 5_556 ?
N1 Sr3 Ba2 100.61(15) 7_565 5_556 ?
N2 Sr3 Ba2 130.57(15) . 5_556 ?
N4 Sr3 Ba2 152.45(14) . 5_556 ?
N4 Sr3 Ba2 46.47(12) 7_565 5_556 ?
W1 Sr3 Ba2 156.34(2) . 5_556 ?
W1 Sr3 Ba2 77.208(19) 7_565 5_556 ?
Sr2 Sr3 Ba2 0.00(2) 5_556 5_556 ?
N2 Sr3 Sr3 46.80(15) 5_556 5_556 ?
N3 Sr3 Sr3 102.17(16) 4 5_556 ?
N1 Sr3 Sr3 112.71(14) 7_565 5_556 ?
N2 Sr3 Sr3 43.67(15) . 5_556 ?
N4 Sr3 Sr3 111.15(14) . 5_556 ?
N4 Sr3 Sr3 132.26(12) 7_565 5_556 ?
W1 Sr3 Sr3 78.01(2) . 5_556 ?
W1 Sr3 Sr3 137.33(3) 7_565 5_556 ?
Sr2 Sr3 Sr3 92.95(3) 5_556 5_556 ?
Ba2 Sr3 Sr3 92.95(3) 5_556 5_556 ?
N2 Sr3 Ba1 95.91(16) 5_556 . ?
N3 Sr3 Ba1 163.64(16) 4 . ?
N1 Sr3 Ba1 53.81(14) 7_565 . ?
N2 Sr3 Ba1 62.17(15) . . ?
N4 Sr3 Ba1 63.09(14) . . ?
N4 Sr3 Ba1 117.84(12) 7_565 . ?
W1 Sr3 Ba1 58.867(15) . . ?
W1 Sr3 Ba1 86.805(18) 7_565 . ?
Sr2 Sr3 Ba1 139.93(2) 5_556 . ?
Ba2 Sr3 Ba1 139.93(2) 5_556 . ?
Sr3 Sr3 Ba1 74.38(2) 5_556 . ?
N2 Sr3 Ba2 122.59(16) 5_556 8 ?
N3 Sr3 Ba2 44.44(15) 4 8 ?
N1 Sr3 Ba2 141.56(14) 7_565 8 ?
N2 Sr3 Ba2 72.05(15) . 8 ?
N4 Sr3 Ba2 64.82(14) . 8 ?
N4 Sr3 Ba2 110.52(12) 7_565 8 ?
W1 Sr3 Ba2 60.952(16) . 8 ?
W1 Sr3 Ba2 123.98(2) 7_565 8 ?
Sr2 Sr3 Ba2 99.597(19) 5_556 8 ?
Ba2 Sr3 Ba2 99.597(19) 5_556 8 ?
Sr3 Sr3 Ba2 98.47(3) 5_556 8 ?
Ba1 Sr3 Ba2 119.57(2) . 8 ?
N2 Sr3 Sr2 122.59(16) 5_556 8 ?
N3 Sr3 Sr2 44.44(15) 4 8 ?
N1 Sr3 Sr2 141.56(14) 7_565 8 ?
N2 Sr3 Sr2 72.05(15) . 8 ?
N4 Sr3 Sr2 64.82(14) . 8 ?
N4 Sr3 Sr2 110.52(12) 7_565 8 ?
W1 Sr3 Sr2 60.952(16) . 8 ?
W1 Sr3 Sr2 123.98(2) 7_565 8 ?
Sr2 Sr3 Sr2 99.597(19) 5_556 8 ?
Ba2 Sr3 Sr2 99.597(19) 5_556 8 ?
Sr3 Sr3 Sr2 98.47(3) 5_556 8 ?
Ba1 Sr3 Sr2 119.57(2) . 8 ?
Ba2 Sr3 Sr2 0.00(2) 8 8 ?
N2 Sr3 Ba1 117.26(16) 5_556 2_454 ?
N3 Sr3 Ba1 48.14(15) 4 2_454 ?
N1 Sr3 Ba1 93.05(13) 7_565 2_454 ?
N2 Sr3 Ba1 138.25(15) . 2_454 ?
N4 Sr3 Ba1 87.53(14) . 2_454 ?
N4 Sr3 Ba1 44.91(12) 7_565 2_454 ?
W1 Sr3 Ba1 113.30(2) . 2_454 ?
W1 Sr3 Ba1 61.407(14) 7_565 2_454 ?
Sr2 Sr3 Ba1 65.057(17) 5_556 2_454 ?
Ba2 Sr3 Ba1 65.057(17) 5_556 2_454 ?
Sr3 Sr3 Ba1 149.33(3) 5_556 2_454 ?
Ba1 Sr3 Ba1 136.21(2) . 2_454 ?
Ba2 Sr3 Ba1 66.791(17) 8 2_454 ?
Sr2 Sr3 Ba1 66.791(17) 8 2_454 ?
N2 Sr3 Ba1 46.00(15) 5_556 7_565 ?
N3 Sr3 Ba1 115.72(16) 4 7_565 ?
N1 Sr3 Ba1 51.60(15) 7_565 7_565 ?
N2 Sr3 Ba1 119.21(15) . 7_565 ?
N4 Sr3 Ba1 133.33(14) . 7_565 ?
N4 Sr3 Ba1 57.37(12) 7_565 7_565 ?
W1 Sr3 Ba1 137.94(2) . 7_565 ?
W1 Sr3 Ba1 55.945(14) 7_565 7_565 ?
Sr2 Sr3 Ba1 60.478(17) 5_556 7_565 ?
Ba2 Sr3 Ba1 60.478(17) 5_556 7_565 ?
Sr3 Sr3 Ba1 82.88(2) 5_556 7_565 ?
Ba1 Sr3 Ba1 80.063(17) . 7_565 ?
Ba2 Sr3 Ba1 160.06(2) 8 7_565 ?
Sr2 Sr3 Ba1 160.06(2) 8 7_565 ?
Ba1 Sr3 Ba1 102.193(18) 2_454 7_565 ?
N2 Sr3 Ba2 139.70(16) 5_556 3_446 ?
N3 Sr3 Ba2 120.49(16) 4 3_446 ?
N1 Sr3 Ba2 44.63(14) 7_565 3_446 ?
N2 Sr3 Ba2 101.42(15) . 3_446 ?
N4 Sr3 Ba2 41.08(14) . 3_446 ?
N4 Sr3 Ba2 81.53(12) 7_565 3_446 ?
W1 Sr3 Ba2 71.349(17) . 3_446 ?
W1 Sr3 Ba2 52.733(14) 7_565 3_446 ?
Sr2 Sr3 Ba2 127.98(2) 5_556 3_446 ?
Ba2 Sr3 Ba2 127.98(2) 5_556 3_446 ?
Sr3 Sr3 Ba2 132.14(3) 5_556 3_446 ?
Ba1 Sr3 Ba2 58.496(15) . 3_446 ?
Ba2 Sr3 Ba2 97.68(2) 8 3_446 ?
Sr2 Sr3 Ba2 97.68(2) 8 3_446 ?
Ba1 Sr3 Ba2 77.908(17) 2_454 3_446 ?
Ba1 Sr3 Ba2 95.956(18) 7_565 3_446 ?
N2 Sr3 Sr2 139.70(16) 5_556 3_446 ?
N3 Sr3 Sr2 120.49(16) 4 3_446 ?
N1 Sr3 Sr2 44.63(14) 7_565 3_446 ?
N2 Sr3 Sr2 101.42(15) . 3_446 ?
N4 Sr3 Sr2 41.08(14) . 3_446 ?
N4 Sr3 Sr2 81.53(12) 7_565 3_446 ?
W1 Sr3 Sr2 71.349(17) . 3_446 ?
W1 Sr3 Sr2 52.733(14) 7_565 3_446 ?
Sr2 Sr3 Sr2 127.98(2) 5_556 3_446 ?
Ba2 Sr3 Sr2 127.98(2) 5_556 3_446 ?
Sr3 Sr3 Sr2 132.14(3) 5_556 3_446 ?
Ba1 Sr3 Sr2 58.496(15) . 3_446 ?
Ba2 Sr3 Sr2 97.68(2) 8 3_446 ?
Sr2 Sr3 Sr2 97.68(2) 8 3_446 ?
Ba1 Sr3 Sr2 77.908(17) 2_454 3_446 ?
Ba1 Sr3 Sr2 95.956(18) 7_565 3_446 ?
Ba2 Sr3 Sr2 0.00(2) 3_446 3_446 ?
N2 Sr3 Ba1 49.74(16) 5_556 5_556 ?
N3 Sr3 Ba1 50.99(16) 4 5_556 ?
N1 Sr3 Ba1 144.05(15) 7_565 5_556 ?
N2 Sr3 Ba1 78.36(15) . 5_556 ?
N4 Sr3 Ba1 132.35(14) . 5_556 ?
N4 Sr3 Ba1 99.21(12) 7_565 5_556 ?
W1 Sr3 Ba1 105.196(18) . 5_556 ?
W1 Sr3 Ba1 130.42(2) 7_565 5_556 ?
Sr2 Sr3 Ba1 53.299(14) 5_556 5_556 ?
Ba2 Sr3 Ba1 53.299(14) 5_556 5_556 ?
Sr3 Sr3 Ba1 53.608(19) 5_556 5_556 ?
Ba1 Sr3 Ba1 127.985(18) . 5_556 ?
Ba2 Sr3 Ba1 73.024(16) 8 5_556 ?
Sr2 Sr3 Ba1 73.024(16) 8 5_556 ?
Ba1 Sr3 Ba1 95.771(17) 2_454 5_556 ?
Ba1 Sr3 Ba1 92.453(16) 7_565 5_556 ?
Ba2 Sr3 Ba1 170.38(2) 3_446 5_556 ?
Sr2 Sr3 Ba1 170.38(2) 3_446 5_556 ?
W1 N1 Sr3 97.0(2) . 7 ?
W1 N1 Ba2 92.4(2) . . ?
Sr3 N1 Ba2 161.6(3) 7 . ?
W1 N1 Sr2 87.5(2) . 5_546 ?
Sr3 N1 Sr2 95.7(2) 7 5_546 ?
Ba2 N1 Sr2 100.53(19) . 5_546 ?
W1 N1 Ba2 87.5(2) . 5_546 ?
Sr3 N1 Ba2 95.7(2) 7 5_546 ?
Ba2 N1 Ba2 100.53(19) . 5_546 ?
Sr2 N1 Ba2 0.00(3) 5_546 5_546 ?
W1 N1 Ba1 167.8(3) . 7 ?
Sr3 N1 Ba1 82.98(17) 7 7 ?
Ba2 N1 Ba1 91.13(17) . 7 ?
Sr2 N1 Ba1 80.43(17) 5_546 7 ?
Ba2 N1 Ba1 80.43(17) 5_546 7 ?
W1 N1 Ba1 84.7(2) . . ?
Sr3 N1 Ba1 87.90(18) 7 . ?
Ba2 N1 Ba1 77.23(16) . . ?
Sr2 N1 Ba1 171.7(2) 5_546 . ?
Ba2 N1 Ba1 171.7(2) 5_546 . ?
Ba1 N1 Ba1 107.46(18) 7 . ?
W1 N2 Sr3 171.0(4) . 5_556 ?
W1 N2 Sr3 91.6(3) . . ?
Sr3 N2 Sr3 89.5(2) 5_556 . ?
W1 N2 Ba2 91.3(3) . . ?
Sr3 N2 Ba2 82.6(2) 5_556 . ?
Sr3 N2 Ba2 143.9(3) . . ?
W1 N2 Ba1 91.3(3) . 3_546 ?
Sr3 N2 Ba1 94.6(2) 5_556 3_546 ?
Sr3 N2 Ba1 132.0(3) . 3_546 ?
Ba2 N2 Ba1 83.86(18) . 3_546 ?
W1 N3 Sr3 172.7(4) . 4_545 ?
W1 N3 Sr2 93.7(3) . 5_546 ?
Sr3 N3 Sr2 92.9(2) 4_545 5_546 ?
W1 N3 Ba2 93.7(3) . 5_546 ?
Sr3 N3 Ba2 92.9(2) 4_545 5_546 ?
Sr2 N3 Ba2 0.000(10) 5_546 5_546 ?
W1 N3 Ba1 91.9(3) . 3_546 ?
Sr3 N3 Ba1 90.0(2) 4_545 3_546 ?
Sr2 N3 Ba1 99.1(2) 5_546 3_546 ?
Ba2 N3 Ba1 99.1(2) 5_546 3_546 ?
W1 N3 Ba2 93.4(3) . 8 ?
Sr3 N3 Ba2 79.66(19) 4_545 8 ?
Sr2 N3 Ba2 171.0(3) 5_546 8 ?
Ba2 N3 Ba2 171.0(3) 5_546 8 ?
Ba1 N3 Ba2 86.15(18) 3_546 8 ?
W1 N3 Sr2 93.4(3) . 8 ?
Sr3 N3 Sr2 79.66(19) 4_545 8 ?
Sr2 N3 Sr2 171.0(3) 5_546 8 ?
Ba2 N3 Sr2 171.0(3) 5_546 8 ?
Ba1 N3 Sr2 86.15(18) 3_546 8 ?
Ba2 N3 Sr2 0.00(3) 8 8 ?
W1 N4 Sr2 144.8(3) . 3_446 ?
W1 N4 Ba2 144.8(3) . 3_446 ?
Sr2 N4 Ba2 0.00(3) 3_446 3_446 ?
W1 N4 Sr3 90.5(2) . . ?
Sr2 N4 Sr3 96.7(2) 3_446 . ?
Ba2 N4 Sr3 96.7(2) 3_446 . ?
W1 N4 Ba1 105.5(3) . 8 ?
Sr2 N4 Ba1 94.6(2) 3_446 8 ?
Ba2 N4 Ba1 94.6(2) 3_446 8 ?
Sr3 N4 Ba1 133.0(3) . 8 ?
W1 N4 Sr3 80.3(2) . 7 ?
Sr2 N4 Sr3 74.63(16) 3_446 7 ?
Ba2 N4 Sr3 74.63(16) 3_446 7 ?
Sr3 N4 Sr3 146.2(2) . 7 ?
Ba1 N4 Sr3 80.72(17) 8 7 ?

loop_
_geom_bond_atom_site_label_1
_geom_bond_atom_site_label_2
_geom_bond_distance
_geom_bond_site_symmetry_2
_geom_bond_publ_flag
W1 N4 1.855(6) . ?
W1 N1 1.876(6) . ?
W1 N2 1.877(7) . ?
W1 N3 1.883(7) . ?
W1 Sr3 3.3039(8) . ?
W1 Sr2 3.3304(7) 5_546 ?
W1 Ba2 3.3304(7) 5_546 ?
W1 Sr3 3.3671(8) 7 ?
W1 Ba2 3.4219(7) . ?
W1 Ba1 3.4576(6) 3_546 ?
W1 Ba1 3.4803(6) . ?
Ba1 N4 2.727(6) 8_556 ?
Ba1 N3 2.839(7) 3_446 ?
Ba1 N2 2.862(7) 3_446 ?
Ba1 N1 3.039(6) 7_565 ?
Ba1 N1 3.110(6) . ?
Ba1 W1 3.4576(6) 3_446 ?
Ba1 W1 3.6851(6) 8_556 ?
Ba1 Ba2 3.6868(8) . ?
Ba1 Sr3 3.7367(9) . ?
Ba1 Ba2 3.7961(8) 3_446 ?
Ba1 Sr2 3.7961(8) 3_446 ?
Ba1 Sr3 3.8112(9) 2_455 ?
Ba1 Ba2 3.9569(8) 6_557 ?
Ba1 Sr2 3.9569(8) 6_557 ?
Ba1 Sr3 3.9665(9) 7 ?
Ba1 Sr2 4.1607(8) 7_565 ?
Ba1 Ba2 4.1607(8) 7_565 ?
Ba1 Sr3 4.4705(9) 5_556 ?
Ba2 N3 2.627(7) 5_546 ?
Ba2 N4 2.658(6) 3_546 ?
Ba2 N1 2.783(6) . ?
Ba2 N2 2.819(7) . ?
Ba2 N1 2.836(6) 5_546 ?
Ba2 N3 2.954(7) 8_556 ?
Ba2 W1 3.3304(7) 5_546 ?
Ba2 Sr3 3.5347(10) 5_556 ?
Ba2 W1 3.5966(7) 8_556 ?
Ba2 Sr3 3.7473(9) 8_556 ?
Ba2 Ba1 3.7961(8) 3_546 ?
Ba2 Ba1 3.9569(8) 6_657 ?
Ba2 Sr3 4.0166(9) 3_546 ?
Ba2 Ba1 4.1607(8) 7 ?
Ba2 Sr2 4.3208(12) 5_546 ?
Ba2 Ba2 4.3208(12) 5_546 ?
Sr3 N2 2.526(7) 5_556 ?
Sr3 N3 2.542(7) 4 ?
Sr3 N1 2.578(6) 7_565 ?
Sr3 N2 2.667(7) . ?
Sr3 N4 2.718(7) . ?
Sr3 N4 3.139(7) 7_565 ?
Sr3 W1 3.3671(8) 7_565 ?
Sr3 Sr2 3.5347(10) 5_556 ?
Sr3 Ba2 3.5347(10) 5_556 ?
Sr3 Sr3 3.6587(14) 5_556 ?
Sr3 Ba2 3.7473(9) 8 ?
Sr3 Sr2 3.7473(9) 8 ?
Sr3 Ba1 3.8112(9) 2_454 ?
Sr3 Ba1 3.9665(9) 7_565 ?
Sr3 Ba2 4.0166(10) 3_446 ?
Sr3 Sr2 4.0166(10) 3_446 ?
Sr3 Ba1 4.4705(9) 5_556 ?
N1 Sr3 2.578(6) 7 ?
N1 Sr2 2.836(6) 5_546 ?
N1 Ba2 2.836(6) 5_546 ?
N1 Ba1 3.039(6) 7 ?
N2 Sr3 2.526(7) 5_556 ?
N2 Ba1 2.862(7) 3_546 ?
N3 Sr3 2.542(7) 4_545 ?
N3 Sr2 2.627(7) 5_546 ?
N3 Ba2 2.627(7) 5_546 ?
N3 Ba1 2.839(7) 3_546 ?
N3 Ba2 2.954(7) 8 ?
N3 Sr2 2.954(7) 8 ?
N4 Sr2 2.658(6) 3_446 ?
N4 Ba2 2.658(6) 3_446 ?
N4 Ba1 2.727(6) 8 ?
N4 Sr3 3.139(7) 7 ?
